data_1559235
loop_
_publ_author_name
'Safaie, Niloofar'
'Rawal, Bandana'
'Ohno, Kohji'
'Ferrier, Robert C.'

_publ_section_title
;
 Aluminum-Based Initiators from Thiols for Epoxide Polymerizations
;
_journal_issue 19
_journal_name_full Macromolecules
_journal_page_first 8181
_journal_page_last 8191
_journal_paper_doi 10.1021/acs.macromol.0c00464
_journal_volume 53
_journal_year 2020
_chemical_formula_moiety 'C9 H12 Al Cl S'
_chemical_formula_sum 'C9 H12 Al Cl S'
_chemical_formula_weight 214.68
_space_group_crystal_system monoclinic
_space_group_IT_number 14
_space_group_name_Hall '-P 2ybc'
_space_group_name_H-M_alt 'P 1 21/c 1'
_atom_sites_solution_hydrogens geom
_atom_sites_solution_primary dual
_audit_creation_date 2020-02-25
_audit_creation_method
;
Olex2 1.3
(compiled Nov 21 2019 18:26:39 for OlexSys, GUI svn.r6003)
;
_cell_angle_alpha 90
_cell_angle_beta 98.8139(15)
_cell_angle_gamma 90
_cell_formula_units_Z 4
_cell_length_a 11.40835(19)
_cell_length_b 13.7459(3)
_cell_length_c 7.12221(12)
_cell_measurement_reflns_used 7475
_cell_measurement_temperature 100.01(10)
_cell_measurement_theta_max 76.7560
_cell_measurement_theta_min 3.1800
_cell_volume 1103.70(4)
_computing_cell_refinement 'CrysAlisPro 1.171.40.69a (Rigaku OD, 2020)'
_computing_data_collection 'CrysAlisPro 1.171.40.69a (Rigaku OD, 2020)'
_computing_data_reduction 'CrysAlisPro 1.171.40.69a (Rigaku OD, 2020)'
_computing_molecular_graphics
;
O. V. Dolomanov, L. J. Bourhis, R. J. Gildea, J. A. K. Howard and H. Puschmann,
OLEX2: a complete structure solution, refinement and analysis program.
J. Appl. Cryst. (2009). 42, 339-341.
;
_computing_publication_material
;
O. V. Dolomanov, L. J. Bourhis, R. J. Gildea, J. A. K. Howard and H. Puschmann,
OLEX2: a complete structure solution, refinement and analysis program.
J. Appl. Cryst. (2009). 42, 339-341.
;
_computing_structure_refinement 'SHELXL (Sheldrick, Acta Cryst. A64 2008, 112-122)'
_computing_structure_solution 'SHELXT (Sheldrick, G.M. (2015). Acta Cryst. A71, 3-8)'
_diffrn_ambient_environment N~2~
_diffrn_ambient_temperature 100.01(10)
_diffrn_detector 'Hybrid Pixel Array Detector'
_diffrn_detector_area_resol_mean 10.0000
_diffrn_detector_type HyPix
_diffrn_measured_fraction_theta_full 1.000
_diffrn_measured_fraction_theta_max 0.980
_diffrn_measurement_details
;
List of Runs (angles in degrees, time in seconds):

  # Type    Start    End  Width  t~exp~   \w     \q     \k     \f   Frames
--------------------------------------------------------------------------
  1  \w    127.00 178.00   0.50    0.15    --  107.11  57.00 -30.00  102
  2  \w    114.00 177.00   0.50    0.15    --  107.11  37.00 -90.00  126
  3  \w    131.00 174.00   0.50    0.15    --  107.11  77.00-150.00   86
  4  \w    129.00 175.00   0.50    0.15    --  107.11  57.00-180.00   92
  5  \w    130.00 161.00   0.50    0.15    --  107.11  19.00-180.00   62
  6  \w    -61.00  15.00   0.50    0.05    --  -47.45  57.00  30.00  152
  7  \w    -26.00  28.00   0.50    0.05    --  -47.45  19.00  90.00  108
  8  \w    -10.00  21.00   0.50    0.05    --  -47.45  19.00   0.00   62
  9  \w    -19.00  23.00   0.50    0.05    --  -47.45  19.00 -30.00   84
 10  \w    -25.00  26.00   0.50    0.05    --  -47.45  19.00 -90.00  102
 11  \w     32.00  60.00   0.50    0.05    --   47.45-111.00 -11.00   56
 12  \w     38.00  64.00   0.50    0.15    --  107.11 -99.00  30.00   52
 13  \w     52.00  78.00   0.50    0.15    --  107.11-111.00 -11.00   52
 14  \w     63.00 103.00   0.50    0.15    --  107.11 -99.00   0.00   80
 15  \w     71.00 105.00   0.50    0.15    --  107.11 -99.00  90.00   68
 16  \w     47.00  92.00   0.50    0.15    --  107.11 -99.00 150.00   90
 17  \w     70.00 102.00   0.50    0.15    --  107.11 -99.00  30.00   64
 18  \w     36.00  62.00   0.50    0.15    --  107.11 -99.00  90.00   52
 19  \w     41.00  75.00   0.50    0.15    --  107.11 -99.00-120.00   68
 20  \w     81.00 106.00   0.50    0.15    --  107.11 -99.00-120.00   50
 21  \w     81.00 106.00   0.50    0.15    --  107.11 -99.00-180.00   50
 22  \w     72.00 104.00   0.50    0.15    --  107.11 -77.00-150.00   64
 23  \w     37.00  62.00   0.50    0.15    --  107.11 -77.00-150.00   50
 24  \w     38.00  63.00   0.50    0.15    --  107.11 -57.00 -90.00   50
 25  \w     35.00  63.00   0.50    0.15    --  107.11 -57.00-120.00   56
 26  \w     38.00  63.00   0.50    0.15    --  107.11 -57.00   0.00   50
 27  \w     36.00  62.00   0.50    0.15    --  107.11 -57.00 -60.00   52
 28  \w     70.00  95.00   0.50    0.15    --  107.11 -77.00  30.00   50
 29  \w    -26.00  16.00   0.50    0.05    --   47.45 -19.00  90.00   84
 30  \w     38.00  96.00   0.50    0.15    --  107.11 -77.00 150.00  116
 31  \w     35.00  61.00   0.50    0.15    --  107.11 -57.00 150.00   52
 32  \w     35.00  61.00   0.50    0.15    --  107.11 -57.00  90.00   52
 33  \w    120.00 146.00   0.50    0.15    --  107.11 125.00  60.00   52
 34  \w    153.00 178.00   0.50    0.15    --  107.11 125.00  60.00   50
 35  \w    112.00 151.00   0.50    0.15    --  107.11 111.00  82.00   78
 36  \w    -45.00  -2.00   0.50    0.05    --  -47.45 111.00  82.00   86
 37  \w    -82.00 -43.00   0.50    0.15    --  -86.25 111.00  82.00   78
 38  \w    -43.00 -18.00   0.50    0.15    --  -86.25  37.00  30.00   50
 39  \w    -42.00 -17.00   0.50    0.15    --  -86.25  37.00-120.00   50
 40  \w   -157.00-130.00   0.50    0.15    --  -86.25 -77.00-150.00   54
 41  \w   -159.00-134.00   0.50    0.15    --  -86.25 -77.00-180.00   50
 42  \w   -152.00-122.00   0.50    0.15    --  -86.25 -37.00-150.00   60
 43  \w   -159.00-134.00   0.50    0.15    --  -86.25 -57.00 -90.00   50
 44  \w   -157.00-127.00   0.50    0.15    --  -86.25 -57.00 -60.00   60
 45  \w   -159.00-134.00   0.50    0.15    --  -86.25 -37.00 120.00   50
 46  \w   -151.00-115.00   0.50    0.15    --  -86.25 -37.00  90.00   72
 47  \w   -133.00-108.00   0.50    0.15    --  -86.25-111.00 -11.00   50
 48  \w   -159.00-134.00   0.50    0.15    --  -86.25 -99.00 -30.00   50
;
_diffrn_measurement_device 'four-circle diffractometer'
_diffrn_measurement_device_type 'XtaLAB Synergy, Dualflex, HyPix'
_diffrn_measurement_method '\w scans'
_diffrn_orient_matrix_type 'CrysAlisPro convention (1999,Acta A55,543-557)'
_diffrn_orient_matrix_UB_11 -0.0817517000
_diffrn_orient_matrix_UB_12 -0.0896290000
_diffrn_orient_matrix_UB_13 -0.0089886000
_diffrn_orient_matrix_UB_21 0.1062793000
_diffrn_orient_matrix_UB_22 -0.0632949000
_diffrn_orient_matrix_UB_23 0.0857530000
_diffrn_orient_matrix_UB_31 -0.0261828000
_diffrn_orient_matrix_UB_32 0.0229905000
_diffrn_orient_matrix_UB_33 0.2011799000
_diffrn_radiation_monochromator mirror
_diffrn_radiation_probe x-ray
_diffrn_radiation_type 'Cu K\a'
_diffrn_radiation_wavelength 1.54184
_diffrn_reflns_av_R_equivalents 0.1069
_diffrn_reflns_av_unetI/netI 0.0573
_diffrn_reflns_Laue_measured_fraction_full 1.000
_diffrn_reflns_Laue_measured_fraction_max 0.980
_diffrn_reflns_limit_h_max 13
_diffrn_reflns_limit_h_min -14
_diffrn_reflns_limit_k_max 17
_diffrn_reflns_limit_k_min -16
_diffrn_reflns_limit_l_max 8
_diffrn_reflns_limit_l_min -5
_diffrn_reflns_number 12098
_diffrn_reflns_point_group_measured_fraction_full 1.000
_diffrn_reflns_point_group_measured_fraction_max 0.980
_diffrn_reflns_theta_full 67.684
_diffrn_reflns_theta_max 76.926
_diffrn_reflns_theta_min 3.921
_diffrn_source 'micro-focus sealed X-ray tube'
_diffrn_source_current 1
_diffrn_source_type 'PhotonJet (Cu) X-ray Source'
_diffrn_source_voltage 50
_exptl_absorpt_coefficient_mu 5.163
_exptl_absorpt_correction_T_max 1.000
_exptl_absorpt_correction_T_min 0.112
_exptl_absorpt_correction_type gaussian
_exptl_absorpt_process_details
;
CrysAlisPro 1.171.40.69a (Rigaku Oxford Diffraction, 2020)
Numerical absorption correction based on gaussian integration over
			a multifaceted crystal model
Empirical absorption correction using spherical harmonics,
 implemented in SCALE3 ABSPACK scaling algorithm.
;
_exptl_crystal_colour colourless
_exptl_crystal_colour_primary colourless
_exptl_crystal_density_diffrn 1.292
_exptl_crystal_description block
_exptl_crystal_F_000 448
_exptl_crystal_recrystallization_method 'used as received'
_exptl_crystal_size_max 0.425
_exptl_crystal_size_mid 0.237
_exptl_crystal_size_min 0.208
_refine_diff_density_max 0.634
_refine_diff_density_min -0.762
_refine_diff_density_rms 0.113
_refine_ls_extinction_method none
_refine_ls_goodness_of_fit_ref 1.135
_refine_ls_hydrogen_treatment constr
_refine_ls_matrix_type full
_refine_ls_number_parameters 111
_refine_ls_number_reflns 2289
_refine_ls_number_restraints 0
_refine_ls_restrained_S_all 1.135
_refine_ls_R_factor_all 0.0592
_refine_ls_R_factor_gt 0.0557
_refine_ls_shift/su_max 0.001
_refine_ls_shift/su_mean 0.000
_refine_ls_structure_factor_coef Fsqd
_refine_ls_weighting_details 'w=1/[\s^2^(Fo^2^)+(0.0950P)^2^+0.5505P] where P=(Fo^2^+2Fc^2^)/3'
_refine_ls_weighting_scheme calc
_refine_ls_wR_factor_gt 0.1533
_refine_ls_wR_factor_ref 0.1581
_reflns_Friedel_coverage 0.000
_reflns_number_gt 2101
_reflns_number_total 2289
_reflns_threshold_expression 'I > 2\s(I)'
_cod_data_source_file ma0c00464_si_001.cif
_cod_data_source_block rf220a
_cod_depositor_comments 'Adding full bibliography for 1559235--1559237.cif.'
_cod_original_cell_volume 1103.70(3)
_cod_database_code 1559235
_shelx_shelxl_version_number 2018/3
_chemical_oxdiff_formula 'C9 H12 Al1 Cl1 S1'
_chemical_oxdiff_usercomment ClBnSAlMe2
_shelx_space_group_comment
;
The symmetry employed for this shelxl refinement is uniquely defined
by the following loop, which should always be used as a source of
symmetry information in preference to the above space-group names.
They are only intended as comments.
;
_shelx_estimated_absorpt_t_max 0.413
_shelx_estimated_absorpt_t_min 0.218
_reflns_odcompleteness_completeness 100.00
_reflns_odcompleteness_iscentric 1
_reflns_odcompleteness_theta 66.97
_olex2_refinement_description
;
1. Fixed Uiso
 At 1.2 times of:
  All C(H) groups, All C(H,H) groups
 At 1.5 times of:
  All C(H,H,H) groups
2.a Secondary CH2 refined with riding coordinates:
 C3(H3A,H3B)
2.b Aromatic/amide H refined with riding coordinates:
 C5(H5), C6(H6), C8(H8), C9(H9)
2.c Idealised Me refined as rotating group:
 C1(H1A,H1B,H1C), C2(H2A,H2B,H2C)
;
_olex2_diffrn_ambient_temperature_device 'Oxford Cryosystems'
_olex2_exptl_crystal_mounting_method 'solvent frozen at liquid nitrogen on nylon loop'
_olex2_submission_original_sample_id ClBnSAlMe2
_olex2_submission_special_instructions 'No special instructions were received'
_oxdiff_exptl_absorpt_empirical_details
;
Empirical correction (ABSPACK) includes:
- Absorption correction using spherical harmonics
- Frame scaling
;
_oxdiff_exptl_absorpt_empirical_full_max 7.941
_oxdiff_exptl_absorpt_empirical_full_min 0.338

loop_
_space_group_symop_operation_xyz
'x, y, z'
'-x, y+1/2, -z+1/2'
'-x, -y, -z'
'x, -y-1/2, z-1/2'

loop_
_atom_site_label
_atom_site_type_symbol
_atom_site_fract_x
_atom_site_fract_y
_atom_site_fract_z
_atom_site_U_iso_or_equiv
_atom_site_adp_type
_atom_site_occupancy
_atom_site_site_symmetry_order
_atom_site_calc_flag
_atom_site_refinement_flags_posn
_atom_site_refinement_flags_adp
_atom_site_refinement_flags_occupancy
_atom_site_disorder_assembly
_atom_site_disorder_group
Cl1 Cl 0.65375(5) 0.59595(5) 0.23014(10) 0.0315(2) Uani 1 1 d . . . . .
S1 S 0.12892(5) 0.75296(4) 0.49977(8) 0.0183(2) Uani 1 1 d . . . . .
Al1 Al -0.00254(6) 0.72211(6) 0.21936(10) 0.0175(2) Uani 1 1 d . . . . .
C1 C -0.0433(2) 0.5839(2) 0.2016(4) 0.0243(6) Uani 1 1 d . . . . .
H1A H 0.024707 0.546613 0.171570 0.037 Uiso 1 1 calc R U . . .
H1B H -0.111222 0.574125 0.101121 0.037 Uiso 1 1 calc R U . . .
H1C H -0.063795 0.561544 0.323149 0.037 Uiso 1 1 calc R U . . .
C2 C -0.1231(2) 0.8244(2) 0.1983(4) 0.0243(6) Uani 1 1 d . . . . .
H2A H -0.174478 0.814285 0.295013 0.036 Uiso 1 1 calc R U . . .
H2B H -0.170967 0.822093 0.071753 0.036 Uiso 1 1 calc R U . . .
H2C H -0.084365 0.887991 0.217594 0.036 Uiso 1 1 calc R U . . .
C3 C 0.2016(2) 0.6343(2) 0.5629(4) 0.0237(6) Uani 1 1 d . . . . .
H3A H 0.220060 0.628506 0.702828 0.028 Uiso 1 1 calc R U . . .
H3B H 0.146718 0.580929 0.515343 0.028 Uiso 1 1 calc R U . . .
C4 C 0.3138(2) 0.6252(2) 0.4783(4) 0.0220(5) Uani 1 1 d . . . . .
C5 C 0.3187(2) 0.5659(2) 0.3215(4) 0.0264(6) Uani 1 1 d . . . . .
H5 H 0.249869 0.531275 0.266309 0.032 Uiso 1 1 calc R U . . .
C6 C 0.4230(2) 0.5566(2) 0.2445(4) 0.0282(6) Uani 1 1 d . . . . .
H6 H 0.425713 0.516368 0.136762 0.034 Uiso 1 1 calc R U . . .
C7 C 0.5227(2) 0.6067(2) 0.3268(4) 0.0245(6) Uani 1 1 d . . . . .
C8 C 0.5207(2) 0.6657(2) 0.4832(4) 0.0293(6) Uani 1 1 d . . . . .
H8 H 0.590052 0.699407 0.538969 0.035 Uiso 1 1 calc R U . . .
C9 C 0.4157(2) 0.6749(2) 0.5575(4) 0.0279(6) Uani 1 1 d . . . . .
H9 H 0.413394 0.715803 0.664378 0.034 Uiso 1 1 calc R U . . .

loop_
_atom_site_aniso_label
_atom_site_aniso_U_11
_atom_site_aniso_U_22
_atom_site_aniso_U_33
_atom_site_aniso_U_23
_atom_site_aniso_U_13
_atom_site_aniso_U_12
Cl1 0.0206(3) 0.0433(5) 0.0343(4) -0.0012(3) 0.0160(3) 0.0026(3)
S1 0.0180(3) 0.0258(4) 0.0135(3) 0.0001(2) 0.0098(2) 0.0022(2)
Al1 0.0170(4) 0.0235(5) 0.0145(4) 0.0004(3) 0.0102(3) 0.0000(3)
C1 0.0257(12) 0.0257(14) 0.0251(13) -0.0021(10) 0.0147(10) -0.0020(10)
C2 0.0219(12) 0.0328(15) 0.0202(12) 0.0015(10) 0.0099(9) 0.0033(10)
C3 0.0243(12) 0.0269(14) 0.0223(13) 0.0057(10) 0.0116(9) 0.0057(10)
C4 0.0219(12) 0.0265(14) 0.0191(12) 0.0013(10) 0.0084(9) 0.0041(10)
C5 0.0256(12) 0.0293(15) 0.0263(13) -0.0078(11) 0.0107(10) -0.0009(11)
C6 0.0256(13) 0.0350(16) 0.0267(13) -0.0075(11) 0.0130(10) -0.0003(11)
C7 0.0204(12) 0.0290(15) 0.0259(13) 0.0011(11) 0.0098(10) 0.0054(10)
C8 0.0186(12) 0.0392(17) 0.0303(14) -0.0068(12) 0.0045(10) -0.0005(11)
C9 0.0235(12) 0.0364(16) 0.0249(13) -0.0070(11) 0.0066(10) 0.0048(11)

loop_
_atom_type_symbol
_atom_type_description
_atom_type_scat_dispersion_real
_atom_type_scat_dispersion_imag
_atom_type_scat_source
C C 0.0181 0.0091 'International Tables Vol C Tables 4.2.6.8 and 6.1.1.4'
H H 0.0000 0.0000 'International Tables Vol C Tables 4.2.6.8 and 6.1.1.4'
Al Al 0.2130 0.2455 'International Tables Vol C Tables 4.2.6.8 and 6.1.1.4'
Cl Cl 0.3639 0.7018 'International Tables Vol C Tables 4.2.6.8 and 6.1.1.4'
S S 0.3331 0.5567 'International Tables Vol C Tables 4.2.6.8 and 6.1.1.4'

loop_
_exptl_crystal_face_index_h
_exptl_crystal_face_index_k
_exptl_crystal_face_index_l
_exptl_crystal_face_perp_dist
-2 1 2 0.2180
5 -2 -4 0.1034
0 9 0 0.1425
0 -9 0 0.0943
-7 0 0 0.1929
7 -1 0 0.0078
-6 -6 0 0.1779
6 6 0 0.0284
0 -2 4 0.2188
-2 4 -4 0.1469
-6 6 0 0.2017
6 -6 0 0.0395

loop_
_geom_angle_atom_site_label_1
_geom_angle_atom_site_label_2
_geom_angle_atom_site_label_3
_geom_angle
_geom_angle_site_symmetry_1
_geom_angle_site_symmetry_3
_geom_angle_publ_flag
Al1 S1 Al1 101.71(3) . 4_576 ?
C3 S1 Al1 105.90(8) . 4_576 ?
C3 S1 Al1 104.56(9) . . ?
S1 Al1 S1 98.64(3) . 4_575 ?
C1 Al1 S1 110.21(9) . . ?
C1 Al1 S1 105.54(8) . 4_575 ?
C1 Al1 C2 122.39(12) . . ?
C2 Al1 S1 110.91(8) . 4_575 ?
C2 Al1 S1 106.61(8) . . ?
Al1 C1 H1A 109.5 . . ?
Al1 C1 H1B 109.5 . . ?
Al1 C1 H1C 109.5 . . ?
H1A C1 H1B 109.5 . . ?
H1A C1 H1C 109.5 . . ?
H1B C1 H1C 109.5 . . ?
Al1 C2 H2A 109.5 . . ?
Al1 C2 H2B 109.5 . . ?
Al1 C2 H2C 109.5 . . ?
H2A C2 H2B 109.5 . . ?
H2A C2 H2C 109.5 . . ?
H2B C2 H2C 109.5 . . ?
S1 C3 H3A 109.5 . . ?
S1 C3 H3B 109.5 . . ?
H3A C3 H3B 108.1 . . ?
C4 C3 S1 110.68(18) . . ?
C4 C3 H3A 109.5 . . ?
C4 C3 H3B 109.5 . . ?
C5 C4 C3 120.8(2) . . ?
C5 C4 C9 118.6(2) . . ?
C9 C4 C3 120.5(2) . . ?
C4 C5 H5 119.6 . . ?
C4 C5 C6 120.8(3) . . ?
C6 C5 H5 119.6 . . ?
C5 C6 H6 120.5 . . ?
C7 C6 C5 119.0(3) . . ?
C7 C6 H6 120.5 . . ?
C6 C7 Cl1 119.3(2) . . ?
C6 C7 C8 121.4(2) . . ?
C8 C7 Cl1 119.2(2) . . ?
C7 C8 H8 120.6 . . ?
C7 C8 C9 118.9(2) . . ?
C9 C8 H8 120.6 . . ?
C4 C9 H9 119.4 . . ?
C8 C9 C4 121.2(2) . . ?
C8 C9 H9 119.4 . . ?

loop_
_geom_bond_atom_site_label_1
_geom_bond_atom_site_label_2
_geom_bond_distance
_geom_bond_site_symmetry_2
_geom_bond_publ_flag
Cl1 C7 1.746(3) . ?
S1 Al1 2.3519(8) 4_576 ?
S1 Al1 2.3451(9) . ?
S1 C3 1.853(3) . ?
Al1 C1 1.956(3) . ?
Al1 C2 1.957(3) . ?
C1 H1A 0.9800 . ?
C1 H1B 0.9800 . ?
C1 H1C 0.9800 . ?
C2 H2A 0.9800 . ?
C2 H2B 0.9800 . ?
C2 H2C 0.9800 . ?
C3 H3A 0.9900 . ?
C3 H3B 0.9900 . ?
C3 C4 1.501(3) . ?
C4 C5 1.391(4) . ?
C4 C9 1.391(4) . ?
C5 H5 0.9500 . ?
C5 C6 1.391(4) . ?
C6 H6 0.9500 . ?
C6 C7 1.380(4) . ?
C7 C8 1.381(4) . ?
C8 H8 0.9500 . ?
C8 C9 1.387(4) . ?
C9 H9 0.9500 . ?

loop_
_geom_torsion_atom_site_label_1
_geom_torsion_atom_site_label_2
_geom_torsion_atom_site_label_3
_geom_torsion_atom_site_label_4
_geom_torsion
_geom_torsion_site_symmetry_1
_geom_torsion_site_symmetry_2
_geom_torsion_site_symmetry_3
_geom_torsion_site_symmetry_4
_geom_torsion_publ_flag
Cl1 C7 C8 C9 179.1(2) . . . . ?
S1 C3 C4 C5 -105.3(3) . . . . ?
S1 C3 C4 C9 75.8(3) . . . . ?
Al1 S1 C3 C4 -161.27(16) 4_576 . . . ?
Al1 S1 C3 C4 91.76(18) . . . . ?
C3 C4 C5 C6 -179.3(3) . . . . ?
C3 C4 C9 C8 178.7(3) . . . . ?
C4 C5 C6 C7 0.5(4) . . . . ?
C5 C4 C9 C8 -0.2(4) . . . . ?
C5 C6 C7 Cl1 -179.6(2) . . . . ?
C5 C6 C7 C8 -0.1(4) . . . . ?
C6 C7 C8 C9 -0.4(5) . . . . ?
C7 C8 C9 C4 0.6(5) . . . . ?
C9 C4 C5 C6 -0.3(4) . . . . ?

loop_
_exptl_oxdiff_crystal_face_indexfrac_h
_exptl_oxdiff_crystal_face_indexfrac_k
_exptl_oxdiff_crystal_face_indexfrac_l
_exptl_oxdiff_crystal_face_x
_exptl_oxdiff_crystal_face_y
_exptl_oxdiff_crystal_face_z
-1.9946 1.0001 2.0014 0.0554 -0.1037 0.4779
4.9924 -2.0730 -3.6809 -0.1892 0.3461 -0.9189
0.1132 8.9188 -0.0367 -0.8083 -0.5556 0.1947
-0.1270 -8.9182 0.0609 0.8092 0.5562 -0.1895
-7.3119 0.4819 0.0119 0.5545 -0.8066 0.2049
7.3519 -0.5648 -0.2275 -0.5484 0.7976 -0.2512
-5.6459 -5.7005 0.0670 0.9719 -0.2335 0.0303
5.5954 5.7416 0.0274 -0.9723 0.2336 -0.0090
0.1576 -1.9767 4.4392 0.1244 0.5225 0.8435
-1.7194 3.9727 -3.7865 -0.1815 -0.7589 -0.6254
-5.7494 5.5283 0.0226 -0.0257 -0.9590 0.2822
5.7462 -5.5272 -0.0060 0.0257 0.9600 -0.2787
